data_4513125
loop_
_publ_author_name
'Hisamatsu, Shugo'
'Masu, Hyuma'
'Takahashi, Masahiro'
'Kishikawa, Keiki'
'Kohmoto, Shigeo'

_publ_section_title
;
 Pairwise Packing of Anthracene Fluorophore: Hydrogen-Bonding-Assisted
 Dimer Emission in Solid State
;
_journal_issue 5
_journal_name_full 'Crystal Growth &amp; Design'
_journal_page_first 2291
_journal_paper_doi 10.1021/acs.cgd.5b00081
_journal_volume 15
_journal_year 2015
_chemical_formula_moiety 'C23 H25 N O4'
_chemical_formula_sum 'C23 H25 N O4'
_chemical_formula_weight 379.44
_chemical_name_systematic
; 
 ? 
;
_space_group_IT_number 14
_symmetry_cell_setting monoclinic
_symmetry_space_group_name_Hall '-P 2ybc'
_symmetry_space_group_name_H-M 'P 1 21/c 1'
_atom_sites_solution_hydrogens geom
_atom_sites_solution_primary direct
_atom_sites_solution_secondary difmap
_audit_creation_method SHELXL-97
_cell_angle_alpha 90.00
_cell_angle_beta 95.2250(10)
_cell_angle_gamma 90.00
_cell_formula_units_Z 4
_cell_length_a 9.4778(8)
_cell_length_b 9.5824(8)
_cell_length_c 21.3616(17)
_cell_measurement_reflns_used 2452
_cell_measurement_temperature 173
_cell_measurement_theta_max 25.88
_cell_measurement_theta_min 2.33
_cell_volume 1932.0(3)
_computing_cell_refinement 'APEX2 (Bruker AXS, 2006)'
_computing_data_collection 'APEX2 (Bruker AXS, 2006)'
_computing_data_reduction 'SAINT (Bruker AXS, 2004)'
_computing_molecular_graphics 'XSHEL (Bruker AXS,2002)'
_computing_publication_material 'XCIF (Bruker AXS, 2001)'
_computing_structure_refinement 'SHELXL-97 (Sheldrick, 1997)'
_computing_structure_solution 'SHELXS-97 (Sheldrick, 1997)'
_diffrn_ambient_temperature 173
_diffrn_detector_area_resol_mean 8.333
_diffrn_measured_fraction_theta_full 0.999
_diffrn_measured_fraction_theta_max 0.976
_diffrn_measurement_device_type 'Bruker APEXII CCD area detector'
_diffrn_measurement_method 'phi and omega scans'
_diffrn_radiation_monochromator graphite
_diffrn_radiation_source 'fine-focus sealed tube'
_diffrn_radiation_type MoK\a
_diffrn_radiation_wavelength 0.71073
_diffrn_reflns_av_R_equivalents 0.0260
_diffrn_reflns_av_sigmaI/netI 0.0353
_diffrn_reflns_limit_h_max 12
_diffrn_reflns_limit_h_min -6
_diffrn_reflns_limit_k_max 12
_diffrn_reflns_limit_k_min -12
_diffrn_reflns_limit_l_max 22
_diffrn_reflns_limit_l_min -27
_diffrn_reflns_number 10652
_diffrn_reflns_theta_full 25.00
_diffrn_reflns_theta_max 27.55
_diffrn_reflns_theta_min 2.16
_exptl_absorpt_coefficient_mu 0.089
_exptl_absorpt_correction_T_max 0.9859
_exptl_absorpt_correction_T_min 0.9653
_exptl_absorpt_correction_type empirical
_exptl_absorpt_process_details
;
SADABS Sheldrick 1996
;
_exptl_crystal_colour 'pale yellow'
_exptl_crystal_density_diffrn 1.305
_exptl_crystal_density_method 'not measured'
_exptl_crystal_description block
_exptl_crystal_F_000 808
_exptl_crystal_size_max 0.40
_exptl_crystal_size_mid 0.30
_exptl_crystal_size_min 0.16
_refine_diff_density_max 0.214
_refine_diff_density_min -0.245
_refine_diff_density_rms 0.044
_refine_ls_extinction_method none
_refine_ls_goodness_of_fit_ref 1.057
_refine_ls_hydrogen_treatment constr
_refine_ls_matrix_type full
_refine_ls_number_parameters 257
_refine_ls_number_reflns 4362
_refine_ls_number_restraints 0
_refine_ls_restrained_S_all 1.057
_refine_ls_R_factor_all 0.0600
_refine_ls_R_factor_gt 0.0415
_refine_ls_shift/su_max 0.022
_refine_ls_shift/su_mean 0.002
_refine_ls_structure_factor_coef Fsqd
_refine_ls_weighting_details 'calc w=1/[\s^2^(Fo^2^)+(0.0555P)^2^+0.2008P] where P=(Fo^2^+2Fc^2^)/3'
_refine_ls_weighting_scheme calc
_refine_ls_wR_factor_gt 0.1035
_refine_ls_wR_factor_ref 0.1163
_reflns_number_gt 3195
_reflns_number_total 4362
_reflns_threshold_expression >2sigma(I)
_cod_data_source_file cg5b00081_si_002.cif
_cod_data_source_block 11(a130204his2)
_cod_depositor_comments
;
The following automatic conversions were performed:

'_symmetry_cell_setting' value 'Monoclinic' changed to 'monoclinic'
according to
/usr/data/users/saulius/crontab/automatic-downloads/current/ACS/lib/dictionaries/cif_core.dic
dictionary named 'cif_core.dic' version 2.4.2 from 2011-04-26.

Automatic conversion script
Id: cif_fix_values 3271 2015-04-21 07:52:19Z andrius 
;
_cod_original_sg_symbol_H-M 'P2(1)/c  '
_cod_database_code 4513125

loop_
_symmetry_equiv_pos_as_xyz
'x, y, z'
'-x, y+1/2, -z+1/2'
'-x, -y, -z'
'x, -y-1/2, z-1/2'

loop_
_atom_site_label
_atom_site_type_symbol
_atom_site_fract_x
_atom_site_fract_y
_atom_site_fract_z
_atom_site_U_iso_or_equiv
_atom_site_adp_type
_atom_site_occupancy
_atom_site_symmetry_multiplicity
_atom_site_calc_flag
_atom_site_refinement_flags
C6 C 0.74893(14) 0.40774(14) 0.06783(6) 0.0224(3) Uani 1 1 d .
C13 C 0.45100(14) 0.36628(14) 0.05313(6) 0.0231(3) Uani 1 1 d .
C11 C 0.65742(14) 0.49171(14) 0.10225(6) 0.0234(3) Uani 1 1 d .
C18 C 0.54234(13) 0.28240(14) 0.01825(6) 0.0223(3) Uani 1 1 d .
C5 C 0.69000(13) 0.30352(14) 0.02727(6) 0.0220(3) Uani 1 1 d .
C4 C 0.78795(13) 0.20669(14) -0.00260(6) 0.0237(3) Uani 1 1 d .
C12 C 0.51063(14) 0.46869(14) 0.09439(6) 0.0236(3) Uani 1 1 d .
C10 C 0.71891(15) 0.59677(15) 0.14348(7) 0.0289(3) Uani 1 1 d .
H10 H 0.6597 0.6528 0.1668 0.035 Uiso 1 1 calc R
C19 C 0.39782(15) 0.52102(15) 0.18955(7) 0.0275(3) Uani 1 1 d .
C8 C 0.95176(15) 0.53617(16) 0.11519(7) 0.0328(3) Uani 1 1 d .
H8 H 1.0510 0.5528 0.1197 0.039 Uiso 1 1 calc R
C7 C 0.89783(14) 0.43499(15) 0.07580(7) 0.0279(3) Uani 1 1 d .
H7 H 0.9600 0.3811 0.0530 0.033 Uiso 1 1 calc R
C14 C 0.30196(14) 0.34025(15) 0.04568(7) 0.0284(3) Uani 1 1 d .
H14 H 0.2407 0.3945 0.0688 0.034 Uiso 1 1 calc R
C17 C 0.47864(14) 0.17773(14) -0.02266(7) 0.0268(3) Uani 1 1 d .
H17 H 0.5370 0.1209 -0.0461 0.032 Uiso 1 1 calc R
C9 C 0.86104(16) 0.61744(15) 0.14973(7) 0.0331(3) Uani 1 1 d .
H9 H 0.9003 0.6874 0.1776 0.040 Uiso 1 1 calc R
C16 C 0.33586(15) 0.15779(15) -0.02879(7) 0.0306(3) Uani 1 1 d .
H16 H 0.2958 0.0884 -0.0568 0.037 Uiso 1 1 calc R
C15 C 0.24636(15) 0.23952(16) 0.00625(7) 0.0313(3) Uani 1 1 d .
H15 H 0.1470 0.2236 0.0021 0.038 Uiso 1 1 calc R
C23 C 0.17646(15) 0.73580(16) 0.27983(7) 0.0339(3) Uani 1 1 d .
H23A H 0.2352 0.8185 0.2749 0.051 Uiso 1 1 calc R
H23B H 0.1387 0.7385 0.3210 0.051 Uiso 1 1 calc R
H23C H 0.0978 0.7347 0.2467 0.051 Uiso 1 1 calc R
C20 C 0.26544(14) 0.60568(14) 0.27502(6) 0.0258(3) Uani 1 1 d .
C21 C 0.39338(16) 0.61110(18) 0.32311(7) 0.0369(4) Uani 1 1 d .
H21A H 0.4469 0.5238 0.3216 0.055 Uiso 1 1 calc R
H21B H 0.3618 0.6233 0.3652 0.055 Uiso 1 1 calc R
H21C H 0.4541 0.6896 0.3136 0.055 Uiso 1 1 calc R
C3 C 0.85206(16) 0.11535(17) -0.10110(7) 0.0352(4) Uani 1 1 d .
H3A H 0.9208 0.0631 -0.0723 0.042 Uiso 1 1 calc R
H3B H 0.9048 0.1631 -0.1328 0.042 Uiso 1 1 calc R
C2 C 0.74574(16) 0.01651(16) -0.13305(7) 0.0346(4) Uani 1 1 d .
H2A H 0.6777 0.0697 -0.1618 0.042 Uiso 1 1 calc R
H2B H 0.6920 -0.0288 -0.1010 0.042 Uiso 1 1 calc R
C22 C 0.17885(16) 0.47389(17) 0.28092(8) 0.0382(4) Uani 1 1 d .
H22A H 0.0993 0.4732 0.2482 0.057 Uiso 1 1 calc R
H22B H 0.1425 0.4713 0.3224 0.057 Uiso 1 1 calc R
H22C H 0.2388 0.3921 0.2760 0.057 Uiso 1 1 calc R
C1 C 0.81587(19) -0.09518(18) -0.17027(9) 0.0454(4) Uani 1 1 d .
H1A H 0.8621 -0.0513 -0.2044 0.068 Uiso 1 1 calc R
H1B H 0.7439 -0.1612 -0.1879 0.068 Uiso 1 1 calc R
H1C H 0.8867 -0.1450 -0.1424 0.068 Uiso 1 1 calc R
O4 O 0.30814(10) 0.61538(10) 0.21029(4) 0.0275(2) Uani 1 1 d .
O2 O 0.86726(11) 0.12742(11) 0.02653(5) 0.0370(3) Uani 1 1 d .
O1 O 0.77762(10) 0.21872(11) -0.06545(4) 0.0309(2) Uani 1 1 d .
O3 O 0.45206(12) 0.42421(12) 0.21871(5) 0.0460(3) Uani 1 1 d .
N1 N 0.41976(12) 0.55137(12) 0.12893(5) 0.0273(3) Uani 1 1 d .
H1 H 0.3767 0.6239 0.1106 0.033 Uiso 1 1 calc R

loop_
_atom_site_aniso_label
_atom_site_aniso_U_11
_atom_site_aniso_U_22
_atom_site_aniso_U_33
_atom_site_aniso_U_23
_atom_site_aniso_U_13
_atom_site_aniso_U_12
C6 0.0237(7) 0.0241(7) 0.0196(6) 0.0031(5) 0.0027(5) 0.0017(5)
C13 0.0234(7) 0.0257(7) 0.0207(7) 0.0043(5) 0.0043(5) 0.0036(5)
C11 0.0263(7) 0.0245(7) 0.0193(7) 0.0032(5) 0.0025(5) 0.0024(5)
C18 0.0228(7) 0.0230(7) 0.0213(7) 0.0033(5) 0.0033(5) 0.0026(5)
C5 0.0222(7) 0.0232(7) 0.0208(7) 0.0022(5) 0.0039(5) 0.0031(5)
C4 0.0195(6) 0.0243(7) 0.0277(7) -0.0015(6) 0.0038(5) -0.0019(5)
C12 0.0258(7) 0.0257(7) 0.0201(7) 0.0036(5) 0.0062(5) 0.0062(5)
C10 0.0322(8) 0.0285(7) 0.0261(7) -0.0028(6) 0.0030(6) 0.0029(6)
C19 0.0285(7) 0.0292(7) 0.0257(7) -0.0005(6) 0.0069(6) 0.0056(6)
C8 0.0250(7) 0.0358(8) 0.0367(8) -0.0005(7) -0.0017(6) -0.0025(6)
C7 0.0238(7) 0.0299(7) 0.0304(8) 0.0003(6) 0.0047(6) 0.0024(6)
C14 0.0236(7) 0.0330(8) 0.0294(8) 0.0029(6) 0.0072(6) 0.0044(6)
C17 0.0269(7) 0.0253(7) 0.0287(7) -0.0002(6) 0.0054(6) 0.0028(6)
C9 0.0359(8) 0.0316(8) 0.0306(8) -0.0059(6) -0.0033(6) -0.0036(6)
C16 0.0284(7) 0.0300(8) 0.0327(8) 0.0005(6) -0.0007(6) -0.0030(6)
C15 0.0215(7) 0.0355(8) 0.0371(8) 0.0030(7) 0.0035(6) -0.0013(6)
C23 0.0343(8) 0.0382(9) 0.0298(8) -0.0066(7) 0.0071(6) 0.0067(7)
C20 0.0272(7) 0.0304(7) 0.0210(7) -0.0021(6) 0.0086(5) 0.0006(6)
C21 0.0348(8) 0.0463(9) 0.0291(8) -0.0027(7) 0.0012(6) 0.0013(7)
C3 0.0305(8) 0.0430(9) 0.0334(8) -0.0119(7) 0.0103(6) 0.0067(7)
C2 0.0321(8) 0.0375(8) 0.0358(8) -0.0044(7) 0.0114(6) -0.0001(7)
C22 0.0389(9) 0.0374(9) 0.0402(9) -0.0027(7) 0.0134(7) -0.0055(7)
C1 0.0469(10) 0.0441(10) 0.0473(10) -0.0151(8) 0.0159(8) -0.0048(8)
O4 0.0322(5) 0.0297(5) 0.0219(5) 0.0010(4) 0.0091(4) 0.0083(4)
O2 0.0357(6) 0.0385(6) 0.0364(6) 0.0017(5) 0.0016(5) 0.0162(5)
O1 0.0321(5) 0.0362(6) 0.0253(5) -0.0037(4) 0.0078(4) 0.0089(4)
O3 0.0626(8) 0.0439(7) 0.0341(6) 0.0121(5) 0.0195(5) 0.0286(6)
N1 0.0301(6) 0.0292(6) 0.0235(6) 0.0011(5) 0.0067(5) 0.0104(5)

loop_
_atom_type_symbol
_atom_type_description
_atom_type_scat_dispersion_real
_atom_type_scat_dispersion_imag
_atom_type_scat_source
C C 0.0033 0.0016 'International Tables Vol C Tables 4.2.6.8 and 6.1.1.4'
H H 0.0000 0.0000 'International Tables Vol C Tables 4.2.6.8 and 6.1.1.4'
N N 0.0061 0.0033 'International Tables Vol C Tables 4.2.6.8 and 6.1.1.4'
O O 0.0106 0.0060 'International Tables Vol C Tables 4.2.6.8 and 6.1.1.4'

loop_
_geom_angle_atom_site_label_1
_geom_angle_atom_site_label_2
_geom_angle_atom_site_label_3
_geom_angle
C5 C6 C7 122.41(12)
C5 C6 C11 119.36(12)
C7 C6 C11 118.22(12)
C12 C13 C14 121.98(12)
C12 C13 C18 119.30(12)
C14 C13 C18 118.71(12)
C12 C11 C10 121.98(12)
C12 C11 C6 119.32(12)
C10 C11 C6 118.71(12)
C5 C18 C17 122.94(12)
C5 C18 C13 119.07(12)
C17 C18 C13 117.96(12)
C6 C5 C18 121.37(12)
C6 C5 C4 118.48(11)
C18 C5 C4 119.97(11)
O2 C4 O1 123.88(13)
O2 C4 C5 123.67(12)
O1 C4 C5 112.45(11)
C13 C12 C11 121.55(12)
C13 C12 N1 119.10(12)
C11 C12 N1 119.34(12)
C9 C10 C11 120.67(13)
C9 C10 H10 119.7
C11 C10 H10 119.7
O3 C19 O4 126.87(13)
O3 C19 N1 124.10(13)
O4 C19 N1 109.03(11)
C7 C8 C9 120.33(13)
C7 C8 H8 119.8
C9 C8 H8 119.8
C8 C7 C6 121.17(13)
C8 C7 H7 119.4
C6 C7 H7 119.4
C15 C14 C13 121.19(13)
C15 C14 H14 119.4
C13 C14 H14 119.4
C16 C17 C18 121.26(13)
C16 C17 H17 119.4
C18 C17 H17 119.4
C10 C9 C8 120.88(13)
C10 C9 H9 119.6
C8 C9 H9 119.6
C17 C16 C15 120.61(13)
C17 C16 H16 119.7
C15 C16 H16 119.7
C14 C15 C16 120.27(13)
C14 C15 H15 119.9
C16 C15 H15 119.9
C20 C23 H23A 109.5
C20 C23 H23B 109.5
H23A C23 H23B 109.5
C20 C23 H23C 109.5
H23A C23 H23C 109.5
H23B C23 H23C 109.5
O4 C20 C23 102.31(11)
O4 C20 C22 109.03(11)
C23 C20 C22 111.77(12)
O4 C20 C21 111.17(11)
C23 C20 C21 109.98(12)
C22 C20 C21 112.16(13)
C20 C21 H21A 109.5
C20 C21 H21B 109.5
H21A C21 H21B 109.5
C20 C21 H21C 109.5
H21A C21 H21C 109.5
H21B C21 H21C 109.5
O1 C3 C2 109.09(11)
O1 C3 H3A 109.9
C2 C3 H3A 109.9
O1 C3 H3B 109.9
C2 C3 H3B 109.9
H3A C3 H3B 108.3
C3 C2 C1 111.98(12)
C3 C2 H2A 109.2
C1 C2 H2A 109.2
C3 C2 H2B 109.2
C1 C2 H2B 109.2
H2A C2 H2B 107.9
C20 C22 H22A 109.5
C20 C22 H22B 109.5
H22A C22 H22B 109.5
C20 C22 H22C 109.5
H22A C22 H22C 109.5
H22B C22 H22C 109.5
C2 C1 H1A 109.5
C2 C1 H1B 109.5
H1A C1 H1B 109.5
C2 C1 H1C 109.5
H1A C1 H1C 109.5
H1B C1 H1C 109.5
C19 O4 C20 120.09(10)
C4 O1 C3 117.78(11)
C19 N1 C12 121.72(11)
C19 N1 H1 119.1
C12 N1 H1 119.1

loop_
_geom_bond_atom_site_label_1
_geom_bond_atom_site_label_2
_geom_bond_distance
C6 C5 1.4042(18)
C6 C7 1.4301(18)
C6 C11 1.4340(18)
C13 C12 1.4030(19)
C13 C14 1.4290(18)
C13 C18 1.4381(18)
C11 C12 1.4035(18)
C11 C10 1.4267(19)
C18 C5 1.4098(17)
C18 C17 1.4277(18)
C5 C4 1.4959(18)
C4 O2 1.2017(16)
C4 O1 1.3423(16)
C12 N1 1.4246(16)
C10 C9 1.356(2)
C10 H10 0.9500
C19 O3 1.2061(17)
C19 O4 1.3435(16)
C19 N1 1.3615(17)
C8 C7 1.353(2)
C8 C9 1.416(2)
C8 H8 0.9500
C7 H7 0.9500
C14 C15 1.356(2)
C14 H14 0.9500
C17 C16 1.3611(19)
C17 H17 0.9500
C9 H9 0.9500
C16 C15 1.417(2)
C16 H16 0.9500
C15 H15 0.9500
C23 C20 1.5141(19)
C23 H23A 0.9800
C23 H23B 0.9800
C23 H23C 0.9800
C20 O4 1.4786(16)
C20 C22 1.518(2)
C20 C21 1.517(2)
C21 H21A 0.9800
C21 H21B 0.9800
C21 H21C 0.9800
C3 O1 1.4685(16)
C3 C2 1.501(2)
C3 H3A 0.9900
C3 H3B 0.9900
C2 C1 1.522(2)
C2 H2A 0.9900
C2 H2B 0.9900
C22 H22A 0.9800
C22 H22B 0.9800
C22 H22C 0.9800
C1 H1A 0.9800
C1 H1B 0.9800
C1 H1C 0.9800
N1 H1 0.8800
